data_1536870
loop_
_publ_author_name
'Sun, Wen-Bin'
'Yan, Peng-Fei'
'Jiang, Shang-Da'
'Wang, Bing-Wu'
'Zhang, Yi-Quan'
'Li, Hong-Feng'
'Chen, Peng'
'Wang, Zhe-Ming'
'Gao, Song'

_publ_section_title
;
 High symmetry or low symmetry, that is the question -- high performance
 Dy(iii) single-ion magnets by electrostatic potential design
;
_journal_issue 1
_journal_name_full 'Chem. Sci.'
_journal_page_first 684
_journal_paper_doi 10.1039/C5SC02986D
_journal_volume 7
_journal_year 2016
_chemical_formula_moiety '2(C44 H38 Br2 Dy N4 O9 Zn2), Br4 Zn'
_chemical_formula_sum 'C88 H76 Br8 Dy2 N8 O18 Zn5'
_chemical_formula_weight 2824.70
_chemical_name_systematic
;
 ? 
;
_space_group_crystal_system monoclinic
_space_group_IT_number 14
_space_group_name_Hall '-P 2yn'
_space_group_name_H-M_alt 'P 1 21/n 1'
_symmetry_space_group_name_Hall '-P 2yn'
_symmetry_space_group_name_H-M 'P 1 21/n 1'
_atom_sites_solution_hydrogens geom
_atom_sites_solution_primary iterative
_atom_sites_solution_secondary difmap
_audit_creation_date 2013-06-15
_audit_creation_method
;
  Olex2 1.2
  (compiled Dec  5 2012 16:20:19, GUI svn.r4385)
;
_audit_update_record
;
2014-09-09 deposited with the CCDC.
2015-10-09 downloaded from the CCDC.
;
_cell_angle_alpha 90.00
_cell_angle_beta 104.117(5)
_cell_angle_gamma 90.00
_cell_formula_units_Z 2
_cell_length_a 12.6367(6)
_cell_length_b 16.8613(8)
_cell_length_c 23.4058(12)
_cell_measurement_reflns_used 8000
_cell_measurement_temperature 180.00(10)
_cell_measurement_theta_max 27.7010
_cell_measurement_theta_min 3.4430
_cell_volume 4836.5(4)
_computing_cell_refinement
;
CrysAlisPro, Agilent Technologies,
Version 1.171.36.28 (release 01-02-2013 CrysAlis171 .NET)
(compiled Feb  1 2013,16:14:44)
;
_computing_data_collection
;
CrysAlisPro, Agilent Technologies,
Version 1.171.36.28 (release 01-02-2013 CrysAlis171 .NET)
(compiled Feb  1 2013,16:14:44)
;
_computing_data_reduction
;
CrysAlisPro, Agilent Technologies,
Version 1.171.36.28 (release 01-02-2013 CrysAlis171 .NET)
(compiled Feb  1 2013,16:14:44)
;
_computing_molecular_graphics
;
O. V. Dolomanov, L. J. Bourhis, R. J. Gildea, J. A. K. Howard and H. Puschmann,
OLEX2: a complete structure solution, refinement and analysis program.
J. Appl. Cryst. (2009). 42, 339-341.
;
_computing_publication_material
;
O. V. Dolomanov, L. J. Bourhis, R. J. Gildea, J. A. K. Howard and H. Puschmann,
OLEX2: a complete structure solution, refinement and analysis program.
J. Appl. Cryst. (2009). 42, 339-341.
;
_computing_structure_refinement
;
XL, G.M. Sheldrick, Acta Cryst.
(2008). A64, 112-122
;
_computing_structure_solution 'SUPERFLIP, J. Appl. Cryst. (2007) 40, 786-790'
_diffrn_ambient_temperature 180.00(10)
_diffrn_detector_area_resol_mean 10.3914
_diffrn_measured_fraction_theta_full 0.9980
_diffrn_measured_fraction_theta_max 0.8545
_diffrn_measurement_details
;
  1 omega   -2.00   25.00   1.0000   10.0000
omega____ theta____ kappa____ phi______ frames
    -        8.7950 -115.0000 -123.0000 27

  2 omega   20.00   50.00   1.0000   10.0000
omega____ theta____ kappa____ phi______ frames
    -        8.7950  -99.0000  -60.0000 30

  3 omega  -54.00  -27.00   1.0000   10.0000
omega____ theta____ kappa____ phi______ frames
    -        8.7950  -38.0000 -120.0000 27

  4 omega    7.00   85.00   1.0000   10.0000
omega____ theta____ kappa____ phi______ frames
    -        8.7950   38.0000  -90.0000 78

  5 omega  -67.00   55.00   1.0000   10.0000
omega____ theta____ kappa____ phi______ frames
    -        8.7950  -19.0000  -90.0000 122
;
_diffrn_measurement_device_type 'SuperNova, Dual, Cu at zero, Atlas'
_diffrn_measurement_method '\w scans'
_diffrn_orient_matrix_UB_11 -0.0456683000
_diffrn_orient_matrix_UB_12 -0.0197683000
_diffrn_orient_matrix_UB_13 0.0059587000
_diffrn_orient_matrix_UB_21 -0.0273557000
_diffrn_orient_matrix_UB_22 0.0021169000
_diffrn_orient_matrix_UB_23 -0.0302794000
_diffrn_orient_matrix_UB_31 0.0227576000
_diffrn_orient_matrix_UB_32 -0.0370711000
_diffrn_orient_matrix_UB_33 -0.0049310000
_diffrn_radiation_monochromator mirror
_diffrn_radiation_type 'Mo K\a'
_diffrn_radiation_wavelength 0.7107
_diffrn_reflns_av_R_equivalents 0.0713
_diffrn_reflns_av_unetI/netI 0.0849
_diffrn_reflns_limit_h_max 16
_diffrn_reflns_limit_h_min -16
_diffrn_reflns_limit_k_max 17
_diffrn_reflns_limit_k_min -22
_diffrn_reflns_limit_l_max 30
_diffrn_reflns_limit_l_min -24
_diffrn_reflns_number 34215
_diffrn_reflns_theta_full 26.00
_diffrn_reflns_theta_max 28.46
_diffrn_reflns_theta_min 2.93
_diffrn_source 'SuperNova (Mo) X-ray Source'
_exptl_absorpt_coefficient_mu 6.116
_exptl_absorpt_correction_T_max 1.00000
_exptl_absorpt_correction_T_min 0.63954
_exptl_absorpt_correction_type multi-scan
_exptl_absorpt_process_details
;
CrysAlisPro, Agilent Technologies,
Version 1.171.36.28 (release 01-02-2013 CrysAlis171 .NET)
(compiled Feb  1 2013,16:14:44)
Empirical absorption correction using spherical harmonics,
 implemented in SCALE3 ABSPACK scaling algorithm.
;
_exptl_crystal_density_diffrn 1.940
_exptl_crystal_density_method 'not measured'
_exptl_crystal_F_000 2732
_refine_diff_density_max 2.254
_refine_diff_density_min -1.295
_refine_diff_density_rms 0.178
_refine_ls_extinction_method none
_refine_ls_goodness_of_fit_ref 1.060
_refine_ls_hydrogen_treatment mixed
_refine_ls_matrix_type full
_refine_ls_number_parameters 603
_refine_ls_number_reflns 10425
_refine_ls_number_restraints 0
_refine_ls_restrained_S_all 1.060
_refine_ls_R_factor_all 0.0937
_refine_ls_R_factor_gt 0.0517
_refine_ls_shift/su_max 0.001
_refine_ls_shift/su_mean 0.000
_refine_ls_structure_factor_coef Fsqd
_refine_ls_weighting_details 'calc w=1/[\s^2^(Fo^2^)+(0.0512P)^2^+11.3758P] where P=(Fo^2^+2Fc^2^)/3'
_refine_ls_weighting_scheme calc
_refine_ls_wR_factor_gt 0.1127
_refine_ls_wR_factor_ref 0.1346
_reflns_number_gt 7012
_reflns_number_total 10425
_reflns_threshold_expression >2sigma(I)
_cod_data_source_file c5sc02986d2.cif
_cod_data_source_block 1
_cod_depositor_comments 'Adding full bibliography for 1536868--1536871.cif.'
_cod_database_code 1536870
_chemical_oxdiff_formula 'C H O N Dy'
_reflns_odcompleteness_completeness 99.80
_reflns_odcompleteness_iscentric 1
_reflns_odcompleteness_theta 24.97
_olex2_refinement_description
;
1. Fixed Uiso
 At 1.2 times of:
  H35 of C35, H36 of C36, H41 of C41, H25 of C25, H26 of C26, H27 of C27, H28
  of C28, H30 of C30, H31 of C31, H32 of C32, H2 of C2, H22 of C22, H21 of C21,
  H20 of C20, H19 of C19, H18 of C18, H17 of C17, H12 of C12, H11 of C11, H10
  of C10, H9 of C9, H44 of C44, H5 of C5, H4 of C4
 At 1.5 times of:
  {H24A,H24B,H24C} of C24, {H3A,H3B,H3C} of C3, {H1A,H1B,H1C} of C1, {H8A,H8B,
  H8C} of C8
2. Others
 Fixed Sof: Zn3(0.5) Br4(0.5) Br5(0.5)
3.a Me refined with riding coordinates:
 C1(H1A,H1B,H1C), C3(H3A,H3B,H3C), C8(H8A,H8B,H8C), C24(H24A,H24B,H24C)
3.b Aromatic/amide H refined with riding coordinates:
 C2(H2), C4(H4), C5(H5), C44(H44), C9(H9), C10(H10), C11(H11), C12(H12),
 C17(H17), C18(H18), C19(H19), C20(H20), C21(H21), C22(H22), C25(H25), C26(H26),
  C27(H27), C28(H28), C30(H30), C31(H31), C32(H32), C35(H35), C36(H36), C41(H41)
;

loop_
_space_group_symop_id
_space_group_symop_operation_xyz
1 'x, y, z'
2 '-x+1/2, y+1/2, -z+1/2'
3 '-x, -y, -z'
4 'x-1/2, -y-1/2, z-1/2'

loop_
_atom_site_label
_atom_site_type_symbol
_atom_site_fract_x
_atom_site_fract_y
_atom_site_fract_z
_atom_site_U_iso_or_equiv
_atom_site_adp_type
_atom_site_occupancy
_atom_site_symmetry_multiplicity
_atom_site_calc_flag
_atom_site_refinement_flags
Dy1 Dy 0.71498(3) 0.213562(19) 0.338135(14) 0.02251(11) Uani 1 1 d .
Zn3 Zn 0.62148(15) 0.51069(11) 0.51741(8) 0.0341(4) Uani 0.50 1 d P
Zn1 Zn 0.68290(7) 0.13572(5) 0.47257(4) 0.0290(2) Uani 1 1 d .
Zn2 Zn 0.72316(6) 0.28869(5) 0.20227(3) 0.02226(19) Uani 1 1 d .
Br1 Br 0.79915(6) 0.03598(4) 0.52800(3) 0.03089(19) Uani 1 1 d .
Br2 Br 0.80116(7) 0.41375(4) 0.23565(3) 0.03408(19) Uani 1 1 d .
Br3 Br 0.49424(8) 0.60780(6) 0.47446(4) 0.0524(3) Uani 1 1 d .
Br4 Br 0.72803(14) 0.49261(10) 0.44670(7) 0.0399(4) Uani 0.50 1 d P
Br5 Br 0.7358(2) 0.54198(17) 0.61127(9) 0.0867(9) Uani 0.50 1 d P
O4 O 0.9157(4) 0.2693(3) 0.3928(2) 0.0329(12) Uani 1 1 d .
O8 O 0.8577(4) 0.1055(3) 0.3462(2) 0.0250(11) Uani 1 1 d .
O3 O 0.6004(4) 0.1057(3) 0.2728(2) 0.0309(12) Uani 1 1 d .
O7 O 0.5275(4) 0.2667(3) 0.3390(2) 0.0291(11) Uani 1 1 d .
O2 O 0.7631(4) 0.2202(3) 0.4384(2) 0.0279(11) Uani 1 1 d .
O5 O 0.8002(4) 0.2051(3) 0.2621(2) 0.0236(11) Uani 1 1 d .
O9 O 0.7211(4) 0.3548(3) 0.3509(3) 0.0325(13) Uani 1 1 d .
H9A H 0.722(6) 0.388(5) 0.380(4) 0.04(2) Uiso 1 1 d .
H9B H 0.737(8) 0.386(6) 0.325(4) 0.06(3) Uiso 1 1 d .
O1 O 0.6270(4) 0.1198(3) 0.3832(2) 0.0277(11) Uani 1 1 d .
O6 O 0.6149(4) 0.2694(3) 0.2515(2) 0.0232(10) Uani 1 1 d .
C1 C 0.4977(7) 0.2898(6) 0.3921(3) 0.051(3) Uani 1 1 d .
H1A H 0.4235 0.3080 0.3826 0.077 Uiso 1 1 calc R
H1B H 0.5449 0.3317 0.4109 0.077 Uiso 1 1 calc R
H1C H 0.5049 0.2451 0.4181 0.077 Uiso 1 1 calc R
C2 C 0.3440(7) 0.0482(6) 0.3427(4) 0.050(2) Uani 1 1 d .
H2 H 0.2869 0.0347 0.3594 0.060 Uiso 1 1 calc R
C3 C 0.5887(7) 0.0978(5) 0.2098(3) 0.039(2) Uani 1 1 d .
H3A H 0.5424 0.0535 0.1953 0.059 Uiso 1 1 calc R
H3B H 0.6592 0.0895 0.2022 0.059 Uiso 1 1 calc R
H3C H 0.5569 0.1453 0.1903 0.059 Uiso 1 1 calc R
C4 C 0.4460(8) 0.1200(7) 0.6219(4) 0.059(3) Uani 1 1 d .
H4 H 0.3974 0.0962 0.6407 0.071 Uiso 1 1 calc R
C5 C 0.7125(7) 0.2887(5) -0.0204(3) 0.0361(19) Uani 1 1 d .
H5 H 0.7393 0.2823 -0.0538 0.043 Uiso 1 1 calc R
C44 C 0.9751(6) 0.0334(4) 0.2950(3) 0.0326(18) Uani 1 1 d .
H44 H 1.0014 -0.0003 0.3267 0.039 Uiso 1 1 calc R
C6 C 0.5948(7) 0.1905(5) 0.5680(4) 0.040(2) Uani 1 1 d .
C7 C 0.8318(6) 0.2720(4) 0.4714(3) 0.0286(17) Uani 1 1 d .
C8 C 0.9913(6) 0.3024(6) 0.3621(4) 0.046(2) Uani 1 1 d .
H8A H 1.0568 0.3183 0.3901 0.069 Uiso 1 1 calc R
H8B H 0.9588 0.3477 0.3397 0.069 Uiso 1 1 calc R
H8C H 1.0086 0.2632 0.3360 0.069 Uiso 1 1 calc R
C9 C 0.3289(7) 0.0409(6) 0.2847(5) 0.055(3) Uani 1 1 d .
H9 H 0.2615 0.0248 0.2616 0.066 Uiso 1 1 calc R
C10 C 0.5908(7) 0.2147(6) 0.6246(4) 0.050(2) Uani 1 1 d .
H10 H 0.6365 0.2546 0.6440 0.060 Uiso 1 1 calc R
C11 C 0.9787(7) 0.3847(5) 0.5318(4) 0.047(2) Uani 1 1 d .
H11 H 1.0276 0.4222 0.5522 0.057 Uiso 1 1 calc R
C12 C 0.7388(6) 0.2746(5) 0.5543(3) 0.0335(18) Uani 1 1 d .
H12 H 0.7318 0.3030 0.5873 0.040 Uiso 1 1 calc R
C13 C 0.8950(6) 0.1346(4) 0.1997(3) 0.0276(16) Uani 1 1 d .
C14 C 0.8230(6) 0.2998(4) 0.5259(3) 0.0345(18) Uani 1 1 d .
C15 C 0.5202(7) 0.1340(5) 0.5380(4) 0.041(2) Uani 1 1 d .
C16 C 0.4430(6) 0.0758(5) 0.3804(4) 0.039(2) Uani 1 1 d .
C17 C 0.4143(7) 0.0573(5) 0.2589(4) 0.045(2) Uani 1 1 d .
H17 H 0.4054 0.0507 0.2185 0.054 Uiso 1 1 calc R
C18 C 0.5167(8) 0.1777(7) 0.6514(4) 0.055(3) Uani 1 1 d .
H18 H 0.5147 0.1919 0.6895 0.066 Uiso 1 1 calc R
C19 C 0.3466(6) 0.3512(4) 0.1793(3) 0.0311(17) Uani 1 1 d .
H19 H 0.3068 0.3690 0.1427 0.037 Uiso 1 1 calc R
C20 C 0.4458(7) 0.0971(5) 0.5655(4) 0.045(2) Uani 1 1 d .
H20 H 0.3980 0.0583 0.5462 0.054 Uiso 1 1 calc R
C21 C 0.8972(7) 0.3569(5) 0.5551(4) 0.046(2) Uani 1 1 d .
H21 H 0.8906 0.3763 0.5913 0.055 Uiso 1 1 calc R
C22 C 0.8459(6) 0.1737(4) 0.1437(3) 0.0292(17) Uani 1 1 d .
H22 H 0.8672 0.1569 0.1104 0.035 Uiso 1 1 calc R
C23 C 0.9163(6) 0.3018(4) 0.4475(3) 0.0331(18) Uani 1 1 d .
C24 C 0.8751(6) 0.0436(4) 0.3896(3) 0.0335(18) Uani 1 1 d .
H24A H 0.9330 0.0097 0.3844 0.050 Uiso 1 1 calc R
H24B H 0.8094 0.0132 0.3852 0.050 Uiso 1 1 calc R
H24C H 0.8946 0.0667 0.4283 0.050 Uiso 1 1 calc R
C25 C 0.3583(6) 0.3240(4) 0.2808(3) 0.0325(18) Uani 1 1 d .
H25 H 0.3262 0.3234 0.3125 0.039 Uiso 1 1 calc R
C26 C 0.5770(6) 0.3417(4) 0.0254(3) 0.0309(17) Uani 1 1 d .
H26 H 0.5145 0.3719 0.0231 0.037 Uiso 1 1 calc R
C27 C 0.9887(7) 0.3568(5) 0.4772(4) 0.044(2) Uani 1 1 d .
H27 H 1.0443 0.3755 0.4611 0.053 Uiso 1 1 calc R
C28 C 0.9689(6) 0.0713(5) 0.1972(3) 0.0357(19) Uani 1 1 d .
H28 H 0.9903 0.0627 0.1623 0.043 Uiso 1 1 calc R
C29 C 0.5134(5) 0.2975(4) 0.2404(3) 0.0214(15) Uani 1 1 d .
C30 C 1.0086(6) 0.0239(5) 0.2437(4) 0.0361(19) Uani 1 1 d .
H30 H 1.0588 -0.0154 0.2412 0.043 Uiso 1 1 calc R
C31 C 0.4942(5) 0.3231(4) 0.1321(3) 0.0254(16) Uani 1 1 d .
H31 H 0.4449 0.3344 0.0965 0.030 Uiso 1 1 calc R
C32 C 0.6196(6) 0.3334(4) -0.0237(3) 0.0331(18) Uani 1 1 d .
H32 H 0.5854 0.3581 -0.0589 0.040 Uiso 1 1 calc R
C33 C 0.5130(6) 0.0835(4) 0.2936(4) 0.0344(18) Uani 1 1 d .
C34 C 0.8660(5) 0.1472(4) 0.2533(3) 0.0253(16) Uani 1 1 d .
C35 C 0.4454(6) 0.0893(5) 0.4406(4) 0.039(2) Uani 1 1 d .
H35 H 0.3816 0.0788 0.4524 0.047 Uiso 1 1 calc R
C36 C 0.2998(6) 0.3525(5) 0.2258(4) 0.0356(19) Uani 1 1 d .
H36 H 0.2295 0.3722 0.2212 0.043 Uiso 1 1 calc R
C37 C 0.6284(6) 0.3046(4) 0.0779(3) 0.0265(16) Uani 1 1 d .
C38 C 0.9028(5) 0.0925(4) 0.2992(3) 0.0257(16) Uani 1 1 d .
C39 C 0.5300(6) 0.0922(4) 0.3536(3) 0.0286(17) Uani 1 1 d .
C40 C 0.4536(5) 0.3237(4) 0.1852(3) 0.0231(15) Uani 1 1 d .
C41 C 0.7662(6) 0.2532(5) 0.0323(3) 0.0326(17) Uani 1 1 d .
H41 H 0.8298 0.2244 0.0344 0.039 Uiso 1 1 calc R
C42 C 0.4624(5) 0.2972(4) 0.2874(3) 0.0246(15) Uani 1 1 d .
C43 C 0.7258(5) 0.2607(4) 0.0814(3) 0.0211(14) Uani 1 1 d .
N1 N 0.5273(5) 0.1148(4) 0.4805(3) 0.0344(15) Uani 1 1 d .
N4 N 0.7747(5) 0.2302(3) 0.1376(3) 0.0247(13) Uani 1 1 d .
N3 N 0.5935(5) 0.3080(3) 0.1308(3) 0.0257(13) Uani 1 1 d .
N2 N 0.6732(5) 0.2164(4) 0.5376(3) 0.0350(16) Uani 1 1 d .

loop_
_atom_site_aniso_label
_atom_site_aniso_U_11
_atom_site_aniso_U_22
_atom_site_aniso_U_33
_atom_site_aniso_U_23
_atom_site_aniso_U_13
_atom_site_aniso_U_12
Dy1 0.02308(17) 0.02570(19) 0.01863(19) 0.00202(14) 0.00486(13) 0.00291(14)
Zn3 0.0423(10) 0.0352(10) 0.0250(10) 0.0007(8) 0.0088(8) 0.0104(8)
Zn1 0.0277(4) 0.0360(5) 0.0244(5) 0.0078(4) 0.0086(4) 0.0071(4)
Zn2 0.0236(4) 0.0247(4) 0.0184(4) -0.0007(3) 0.0049(3) 0.0016(3)
Br1 0.0301(4) 0.0341(4) 0.0271(4) 0.0073(3) 0.0044(3) 0.0057(3)
Br2 0.0432(4) 0.0300(4) 0.0310(4) -0.0039(3) 0.0126(3) -0.0075(3)
Br3 0.0580(6) 0.0551(6) 0.0507(6) 0.0159(5) 0.0256(5) 0.0064(5)
Br4 0.0480(10) 0.0416(9) 0.0334(9) 0.0004(7) 0.0161(7) 0.0144(8)
Br5 0.0816(16) 0.125(2) 0.0368(12) -0.0364(12) -0.0184(11) 0.0544(15)
O4 0.031(3) 0.039(3) 0.029(3) -0.004(2) 0.009(2) -0.003(2)
O8 0.028(3) 0.025(3) 0.022(3) 0.004(2) 0.005(2) 0.006(2)
O3 0.034(3) 0.028(3) 0.027(3) 0.001(2) 0.001(2) -0.006(2)
O7 0.028(3) 0.039(3) 0.023(3) 0.007(2) 0.012(2) 0.009(2)
O2 0.028(3) 0.035(3) 0.018(3) 0.004(2) 0.000(2) -0.004(2)
O5 0.027(2) 0.028(3) 0.017(3) 0.004(2) 0.009(2) 0.010(2)
O9 0.043(3) 0.029(3) 0.027(3) -0.003(3) 0.011(3) 0.000(3)
O1 0.023(3) 0.034(3) 0.025(3) 0.008(2) 0.003(2) -0.001(2)
O6 0.025(2) 0.025(3) 0.020(3) 0.004(2) 0.005(2) 0.007(2)
C1 0.051(5) 0.086(7) 0.021(5) 0.015(4) 0.018(4) 0.034(5)
C2 0.031(5) 0.066(6) 0.055(7) 0.013(5) 0.012(4) -0.013(4)
C3 0.052(5) 0.040(5) 0.022(4) -0.004(4) 0.002(4) -0.004(4)
C4 0.059(6) 0.083(8) 0.046(6) 0.032(6) 0.031(5) 0.034(6)
C5 0.047(5) 0.044(5) 0.019(4) -0.001(3) 0.011(3) -0.003(4)
C44 0.029(4) 0.035(4) 0.034(5) 0.007(4) 0.007(3) 0.007(3)
C6 0.041(5) 0.045(5) 0.037(5) 0.020(4) 0.015(4) 0.022(4)
C7 0.030(4) 0.029(4) 0.025(4) 0.004(3) 0.001(3) 0.002(3)
C8 0.029(4) 0.071(6) 0.035(5) 0.009(4) 0.005(4) -0.010(4)
C9 0.030(5) 0.068(6) 0.060(7) 0.001(5) -0.003(4) -0.015(4)
C10 0.050(5) 0.077(7) 0.023(5) 0.008(4) 0.011(4) 0.038(5)
C11 0.053(6) 0.041(5) 0.037(5) -0.012(4) -0.009(4) -0.005(4)
C12 0.038(4) 0.042(5) 0.020(4) 0.005(3) 0.005(3) 0.017(4)
C13 0.031(4) 0.030(4) 0.025(4) 0.000(3) 0.012(3) 0.009(3)
C14 0.039(4) 0.033(4) 0.026(4) 0.000(3) -0.002(3) 0.007(3)
C15 0.036(5) 0.047(5) 0.044(5) 0.018(4) 0.018(4) 0.021(4)
C16 0.029(4) 0.037(5) 0.049(6) 0.008(4) 0.005(4) -0.003(3)
C17 0.038(5) 0.047(5) 0.044(5) 0.000(4) 0.000(4) -0.010(4)
C18 0.060(6) 0.085(7) 0.027(5) 0.016(5) 0.023(5) 0.040(6)
C19 0.025(4) 0.036(4) 0.029(4) 0.000(3) -0.001(3) 0.003(3)
C20 0.044(5) 0.050(5) 0.048(6) 0.019(4) 0.023(4) 0.018(4)
C21 0.052(5) 0.046(5) 0.033(5) -0.005(4) -0.001(4) 0.001(4)
C22 0.035(4) 0.027(4) 0.028(4) -0.004(3) 0.011(3) -0.001(3)
C23 0.033(4) 0.032(4) 0.029(4) -0.002(3) -0.005(3) 0.005(3)
C24 0.037(4) 0.033(4) 0.031(5) 0.008(4) 0.009(3) 0.005(3)
C25 0.030(4) 0.034(4) 0.036(5) 0.002(4) 0.013(3) 0.001(3)
C26 0.033(4) 0.025(4) 0.031(4) 0.000(3) 0.001(3) -0.001(3)
C27 0.036(5) 0.040(5) 0.050(6) 0.001(4) -0.004(4) -0.002(4)
C28 0.042(5) 0.042(5) 0.025(4) 0.002(4) 0.011(4) 0.009(4)
C29 0.018(3) 0.019(3) 0.027(4) -0.001(3) 0.005(3) -0.005(3)
C30 0.033(4) 0.035(4) 0.042(5) 0.000(4) 0.010(4) 0.013(3)
C31 0.016(3) 0.023(4) 0.030(4) -0.003(3) -0.006(3) 0.002(3)
C32 0.043(5) 0.032(4) 0.021(4) 0.006(3) 0.003(3) 0.000(4)
C33 0.036(4) 0.029(4) 0.036(5) 0.006(4) 0.005(4) -0.001(3)
C34 0.022(3) 0.020(4) 0.033(4) 0.001(3) 0.006(3) 0.006(3)
C35 0.029(4) 0.041(5) 0.051(6) 0.026(4) 0.015(4) 0.004(4)
C36 0.016(3) 0.042(5) 0.045(5) 0.007(4) 0.000(3) 0.005(3)
C37 0.033(4) 0.026(4) 0.021(4) -0.002(3) 0.007(3) -0.009(3)
C38 0.023(4) 0.032(4) 0.020(4) 0.000(3) 0.004(3) -0.004(3)
C39 0.025(4) 0.025(4) 0.034(5) 0.010(3) 0.006(3) 0.000(3)
C40 0.024(3) 0.020(4) 0.023(4) -0.001(3) 0.002(3) 0.000(3)
C41 0.039(4) 0.037(4) 0.021(4) 0.001(3) 0.007(3) -0.004(4)
C42 0.024(4) 0.027(4) 0.022(4) 0.003(3) 0.005(3) 0.000(3)
C43 0.025(3) 0.026(4) 0.012(3) 0.001(3) 0.004(3) -0.004(3)
N1 0.032(4) 0.043(4) 0.030(4) 0.017(3) 0.013(3) 0.007(3)
N4 0.024(3) 0.029(3) 0.020(3) -0.001(3) 0.003(2) 0.002(3)
N3 0.029(3) 0.024(3) 0.022(3) 0.000(3) 0.004(3) -0.001(3)
N2 0.035(4) 0.045(4) 0.026(4) 0.004(3) 0.008(3) 0.011(3)

loop_
_atom_type_symbol
_atom_type_description
_atom_type_scat_dispersion_real
_atom_type_scat_dispersion_imag
_atom_type_scat_source
C C 0.0033 0.0016 'International Tables Vol C Tables 4.2.6.8 and 6.1.1.4'
H H 0.0000 0.0000 'International Tables Vol C Tables 4.2.6.8 and 6.1.1.4'
Dy Dy -0.1892 4.4098 'International Tables Vol C Tables 4.2.6.8 and 6.1.1.4'
N N 0.0061 0.0033 'International Tables Vol C Tables 4.2.6.8 and 6.1.1.4'
O O 0.0106 0.0060 'International Tables Vol C Tables 4.2.6.8 and 6.1.1.4'
Br Br -0.2901 2.4595 'International Tables Vol C Tables 4.2.6.8 and 6.1.1.4'
Zn Zn 0.2839 1.4301 'International Tables Vol C Tables 4.2.6.8 and 6.1.1.4'

loop_
_geom_angle_atom_site_label_1
_geom_angle_atom_site_label_2
_geom_angle_atom_site_label_3
_geom_angle
_geom_angle_site_symmetry_1
_geom_angle_site_symmetry_3
Zn2 Dy1 Zn1 175.24(2) . .
O4 Dy1 Zn1 90.31(11) . .
O4 Dy1 Zn2 94.20(11) . .
O8 Dy1 Zn1 84.27(10) . .
O8 Dy1 Zn2 98.76(10) . .
O8 Dy1 O4 69.41(15) . .
O8 Dy1 O3 79.86(15) . .
O3 Dy1 Zn1 95.54(11) . .
O3 Dy1 Zn2 81.44(11) . .
O3 Dy1 O4 147.97(15) . .
O7 Dy1 Zn1 79.27(11) . .
O7 Dy1 Zn2 96.62(11) . .
O7 Dy1 O4 129.84(16) . .
O7 Dy1 O8 154.25(15) . .
O7 Dy1 O3 82.17(16) . .
O2 Dy1 Zn1 32.69(12) . .
O2 Dy1 Zn2 150.61(12) . .
O2 Dy1 O4 60.88(16) . .
O2 Dy1 O8 87.24(16) . .
O2 Dy1 O3 127.94(16) . .
O2 Dy1 O7 89.43(16) . .
O2 Dy1 O5 137.96(17) . .
O2 Dy1 O9 80.25(19) . .
O2 Dy1 O1 66.65(17) . .
O2 Dy1 O6 146.61(16) . .
O5 Dy1 Zn1 147.82(11) . .
O5 Dy1 Zn2 35.25(11) . .
O5 Dy1 O4 80.01(16) . .
O5 Dy1 O8 63.58(15) . .
O5 Dy1 O3 78.38(16) . .
O5 Dy1 O7 129.97(15) . .
O5 Dy1 O9 98.70(19) . .
O5 Dy1 O1 132.42(17) . .
O5 Dy1 O6 66.74(15) . .
O9 Dy1 Zn1 105.40(15) . .
O9 Dy1 Zn2 75.11(15) . .
O9 Dy1 O4 66.41(17) . .
O9 Dy1 O8 134.66(17) . .
O9 Dy1 O3 140.33(17) . .
O9 Dy1 O7 69.51(18) . .
O1 Dy1 Zn1 33.96(12) . .
O1 Dy1 Zn2 142.41(12) . .
O1 Dy1 O4 121.04(16) . .
O1 Dy1 O8 83.54(16) . .
O1 Dy1 O3 61.91(16) . .
O1 Dy1 O7 71.73(16) . .
O1 Dy1 O9 128.45(19) . .
O6 Dy1 Zn1 141.04(11) . .
O6 Dy1 Zn2 34.36(11) . .
O6 Dy1 O4 121.40(16) . .
O6 Dy1 O8 125.75(15) . .
O6 Dy1 O3 70.08(15) . .
O6 Dy1 O7 63.33(15) . .
O6 Dy1 O9 72.52(18) . .
O6 Dy1 O1 117.02(16) . .
Br3 Zn3 Zn3 54.38(6) . 3_666
Br3 Zn3 Zn3 49.34(6) 3_666 3_666
Br3 Zn3 Br3 103.72(7) . 3_666
Br3 Zn3 Br4 103.60(8) . .
Br3 Zn3 Br5 116.14(10) . .
Br4 Zn3 Zn3 120.51(11) . 3_666
Br4 Zn3 Br3 112.78(8) . 3_666
Br5 Zn3 Zn3 128.99(12) . 3_666
Br5 Zn3 Br3 109.92(11) . 3_666
Br5 Zn3 Br4 110.48(11) . .
Br1 Zn1 Dy1 123.79(3) . .
O2 Zn1 Dy1 37.47(13) . .
O2 Zn1 Br1 114.09(14) . .
O2 Zn1 O1 76.71(19) . .
O2 Zn1 N1 137.8(2) . .
O2 Zn1 N2 87.3(2) . .
O1 Zn1 Dy1 39.25(13) . .
O1 Zn1 Br1 118.19(14) . .
O1 Zn1 N2 140.2(2) . .
N1 Zn1 Dy1 117.83(17) . .
N1 Zn1 Br1 107.75(17) . .
N1 Zn1 O1 88.3(2) . .
N1 Zn1 N2 79.4(3) . .
N2 Zn1 Dy1 116.93(18) . .
N2 Zn1 Br1 101.65(17) . .
Br2 Zn2 Dy1 97.24(3) . .
O5 Zn2 Dy1 40.20(12) . .
O5 Zn2 Br2 107.13(14) . .
O5 Zn2 N3 144.2(2) . .
O6 Zn2 Dy1 40.29(12) . .
O6 Zn2 Br2 103.90(13) . .
O6 Zn2 O5 77.00(17) . .
O6 Zn2 N4 136.7(2) . .
O6 Zn2 N3 88.5(2) . .
N4 Zn2 Dy1 126.38(16) . .
N4 Zn2 Br2 119.36(16) . .
N4 Zn2 O5 89.4(2) . .
N4 Zn2 N3 79.0(2) . .
N3 Zn2 Dy1 127.56(17) . .
N3 Zn2 Br2 108.09(16) . .
Zn3 Br3 Zn3 76.28(7) . 3_666
C8 O4 Dy1 123.7(4) . .
C23 O4 Dy1 111.4(4) . .
C23 O4 C8 116.8(6) . .
C24 O8 Dy1 123.9(4) . .
C38 O8 Dy1 118.7(4) . .
C38 O8 C24 115.4(5) . .
C3 O3 Dy1 124.7(4) . .
C33 O3 Dy1 111.6(4) . .
C33 O3 C3 116.6(6) . .
C1 O7 Dy1 123.0(4) . .
C42 O7 Dy1 118.8(4) . .
C42 O7 C1 115.4(5) . .
Zn1 O2 Dy1 109.8(2) . .
C7 O2 Dy1 126.9(4) . .
C7 O2 Zn1 123.3(4) . .
Zn2 O5 Dy1 104.55(18) . .
C34 O5 Dy1 126.4(4) . .
C34 O5 Zn2 127.5(4) . .
Dy1 O9 H9A 137(5) . .
Dy1 O9 H9B 122(6) . .
H9A O9 H9B 100(8) . .
Zn1 O1 Dy1 106.8(2) . .
C39 O1 Dy1 118.7(4) . .
C39 O1 Zn1 128.1(4) . .
Zn2 O6 Dy1 105.34(19) . .
C29 O6 Dy1 127.6(4) . .
C29 O6 Zn2 125.9(4) . .
O7 C1 H1A 109.5 . .
O7 C1 H1B 109.5 . .
O7 C1 H1C 109.5 . .
H1A C1 H1B 109.5 . .
H1A C1 H1C 109.5 . .
H1B C1 H1C 109.5 . .
C9 C2 H2 118.3 . .
C9 C2 C16 123.4(8) . .
C16 C2 H2 118.3 . .
O3 C3 H3A 109.5 . .
O3 C3 H3B 109.5 . .
O3 C3 H3C 109.5 . .
H3A C3 H3B 109.5 . .
H3A C3 H3C 109.5 . .
H3B C3 H3C 109.5 . .
C18 C4 H4 119.1 . .
C20 C4 H4 119.1 . .
C20 C4 C18 121.8(9) . .
C32 C5 H5 119.7 . .
C32 C5 C41 120.6(7) . .
C41 C5 H5 119.7 . .
C30 C44 H44 120.1 . .
C38 C44 H44 120.1 . .
C38 C44 C30 119.9(7) . .
C10 C6 C15 119.8(8) . .
C10 C6 N2 125.1(9) . .
C15 C6 N2 115.0(7) . .
O2 C7 C14 124.4(7) . .
O2 C7 C23 116.8(7) . .
C14 C7 C23 118.8(7) . .
O4 C8 H8A 109.5 . .
O4 C8 H8B 109.5 . .
O4 C8 H8C 109.5 . .
H8A C8 H8B 109.5 . .
H8A C8 H8C 109.5 . .
H8B C8 H8C 109.5 . .
C2 C9 H9 120.3 . .
C2 C9 C17 119.5(8) . .
C17 C9 H9 120.3 . .
C6 C10 H10 120.7 . .
C18 C10 C6 118.6(10) . .
C18 C10 H10 120.7 . .
C21 C11 H11 120.1 . .
C21 C11 C27 119.7(8) . .
C27 C11 H11 120.1 . .
C14 C12 H12 117.4 . .
N2 C12 H12 117.4 . .
N2 C12 C14 125.3(7) . .
C28 C13 C22 116.0(6) . .
C34 C13 C22 125.8(6) . .
C34 C13 C28 117.7(6) . .
C7 C14 C12 123.7(7) . .
C7 C14 C21 119.1(8) . .
C21 C14 C12 117.2(8) . .
C6 C15 C20 120.8(8) . .
C6 C15 N1 116.3(7) . .
N1 C15 C20 122.8(9) . .
C2 C16 C35 118.1(8) . .
C39 C16 C2 116.7(8) . .
C39 C16 C35 125.1(7) . .
C9 C17 H17 120.3 . .
C33 C17 C9 119.5(9) . .
C33 C17 H17 120.3 . .
C4 C18 C10 120.8(9) . .
C4 C18 H18 119.6 . .
C10 C18 H18 119.6 . .
C36 C19 H19 119.2 . .
C36 C19 C40 121.5(7) . .
C40 C19 H19 119.2 . .
C4 C20 C15 118.0(10) . .
C4 C20 H20 121.0 . .
C15 C20 H20 121.0 . .
C11 C21 C14 121.6(8) . .
C11 C21 H21 119.2 . .
C14 C21 H21 119.2 . .
C13 C22 H22 117.9 . .
N4 C22 C13 124.3(7) . .
N4 C22 H22 117.9 . .
O4 C23 C7 112.9(6) . .
C27 C23 O4 126.1(8) . .
C27 C23 C7 121.1(8) . .
O8 C24 H24A 109.5 . .
O8 C24 H24B 109.5 . .
O8 C24 H24C 109.5 . .
H24A C24 H24B 109.5 . .
H24A C24 H24C 109.5 . .
H24B C24 H24C 109.5 . .
C36 C25 H25 120.1 . .
C42 C25 H25 120.1 . .
C42 C25 C36 119.7(7) . .
C32 C26 H26 120.2 . .
C32 C26 C37 119.6(7) . .
C37 C26 H26 120.2 . .
C11 C27 H27 120.1 . .
C23 C27 C11 119.7(8) . .
C23 C27 H27 120.1 . .
C13 C28 H28 119.1 . .
C30 C28 C13 121.8(7) . .
C30 C28 H28 119.1 . .
O6 C29 C40 124.7(6) . .
O6 C29 C42 116.8(6) . .
C40 C29 C42 118.5(6) . .
C44 C30 H30 119.8 . .
C28 C30 C44 120.4(7) . .
C28 C30 H30 119.8 . .
C40 C31 H31 117.6 . .
N3 C31 H31 117.6 . .
N3 C31 C40 124.7(6) . .
C5 C32 C26 120.3(7) . .
C5 C32 H32 119.8 . .
C26 C32 H32 119.8 . .
O3 C33 C17 124.7(8) . .
O3 C33 C39 113.4(7) . .
C39 C33 C17 121.9(8) . .
O5 C34 C13 123.8(6) . .
O5 C34 C38 117.8(6) . .
C38 C34 C13 118.2(6) . .
C16 C35 H35 116.9 . .
N1 C35 C16 126.3(7) . .
N1 C35 H35 116.9 . .
C19 C36 C25 119.6(7) . .
C19 C36 H36 120.2 . .
C25 C36 H36 120.2 . .
C26 C37 C43 119.8(7) . .
C26 C37 N3 125.3(7) . .
N3 C37 C43 114.9(6) . .
O8 C38 C34 112.5(6) . .
C44 C38 O8 125.9(6) . .
C44 C38 C34 121.6(7) . .
O1 C39 C16 123.4(7) . .
O1 C39 C33 117.5(7) . .
C33 C39 C16 119.0(7) . .
C19 C40 C31 116.7(6) . .
C29 C40 C19 119.0(6) . .
C29 C40 C31 124.3(6) . .
C5 C41 H41 119.9 . .
C43 C41 C5 120.2(7) . .
C43 C41 H41 119.9 . .
O7 C42 C29 113.3(6) . .
C25 C42 O7 125.1(7) . .
C25 C42 C29 121.6(7) . .
C41 C43 C37 119.6(6) . .
C41 C43 N4 125.5(6) . .
N4 C43 C37 114.9(6) . .
C15 N1 Zn1 109.5(5) . .
C35 N1 Zn1 127.7(6) . .
C35 N1 C15 122.8(7) . .
C22 N4 Zn2 127.7(5) . .
C22 N4 C43 120.5(6) . .
C43 N4 Zn2 111.7(4) . .
C31 N3 Zn2 126.8(5) . .
C31 N3 C37 122.8(6) . .
C37 N3 Zn2 110.4(4) . .
C6 N2 Zn1 109.8(5) . .
C12 N2 Zn1 125.3(5) . .
C12 N2 C6 124.1(7) . .

loop_
_geom_bond_atom_site_label_1
_geom_bond_atom_site_label_2
_geom_bond_distance
_geom_bond_site_symmetry_2
Dy1 Zn1 3.5228(9) .
Dy1 Zn2 3.4480(9) .
Dy1 O4 2.715(5) .
Dy1 O8 2.538(4) .
Dy1 O3 2.582(5) .
Dy1 O7 2.538(5) .
Dy1 O2 2.278(5) .
Dy1 O5 2.299(4) .
Dy1 O9 2.399(6) .
Dy1 O1 2.328(5) .
Dy1 O6 2.312(4) .
Zn3 Zn3 3.000(4) 3_666
Zn3 Br3 2.510(2) 3_666
Zn3 Br3 2.343(2) .
Zn3 Br4 2.394(2) .
Zn3 Br5 2.376(3) .
Zn1 Br1 2.3958(11) .
Zn1 O2 2.023(5) .
Zn1 O1 2.056(5) .
Zn1 N1 2.050(6) .
Zn1 N2 2.068(7) .
Zn2 Br2 2.3774(11) .
Zn2 O5 2.056(4) .
Zn2 O6 2.018(5) .
Zn2 N4 2.042(6) .
Zn2 N3 2.062(6) .
Br3 Zn3 2.510(2) 3_666
O4 C8 1.442(9) .
O4 C23 1.390(9) .
O8 C24 1.434(8) .
O8 C38 1.375(8) .
O3 C3 1.451(9) .
O3 C33 1.364(9) .
O7 C1 1.437(9) .
O7 C42 1.383(8) .
O2 C7 1.337(8) .
O5 C34 1.330(8) .
O9 H9A 0.87(9) .
O9 H9B 0.86(10) .
O1 C39 1.336(8) .
O6 C29 1.333(8) .
C1 H1A 0.9600 .
C1 H1B 0.9600 .
C1 H1C 0.9600 .
C2 H2 0.9300 .
C2 C9 1.329(13) .
C2 C16 1.421(11) .
C3 H3A 0.9600 .
C3 H3B 0.9600 .
C3 H3C 0.9600 .
C4 H4 0.9300 .
C4 C18 1.385(15) .
C4 C20 1.373(13) .
C5 H5 0.9300 .
C5 C32 1.381(11) .
C5 C41 1.391(11) .
C44 H44 0.9300 .
C44 C30 1.375(11) .
C44 C38 1.372(10) .
C6 C10 1.399(12) .
C6 C15 1.403(12) .
C6 N2 1.422(10) .
C7 C14 1.389(11) .
C7 C23 1.413(11) .
C8 H8A 0.9600 .
C8 H8B 0.9600 .
C8 H8C 0.9600 .
C9 H9 0.9300 .
C9 C17 1.388(12) .
C10 H10 0.9300 .
C10 C18 1.394(13) .
C11 H11 0.9300 .
C11 C21 1.362(13) .
C11 C27 1.396(12) .
C12 H12 0.9300 .
C12 C14 1.448(11) .
C12 N2 1.283(10) .
C13 C22 1.463(10) .
C13 C28 1.429(10) .
C13 C34 1.407(10) .
C14 C21 1.400(11) .
C15 C20 1.408(11) .
C15 N1 1.408(10) .
C16 C35 1.422(12) .
C16 C39 1.419(11) .
C17 H17 0.9300 .
C17 C33 1.384(11) .
C18 H18 0.9300 .
C19 H19 0.9300 .
C19 C36 1.360(11) .
C19 C40 1.405(9) .
C20 H20 0.9300 .
C21 H21 0.9300 .
C22 H22 0.9300 .
C22 N4 1.294(9) .
C23 C27 1.367(11) .
C24 H24A 0.9600 .
C24 H24B 0.9600 .
C24 H24C 0.9600 .
C25 H25 0.9300 .
C25 C36 1.404(10) .
C25 C42 1.363(10) .
C26 H26 0.9300 .
C26 C32 1.389(10) .
C26 C37 1.392(10) .
C27 H27 0.9300 .
C28 H28 0.9300 .
C28 C30 1.346(10) .
C29 C40 1.400(9) .
C29 C42 1.404(10) .
C30 H30 0.9300 .
C31 H31 0.9300 .
C31 C40 1.456(10) .
C31 N3 1.288(8) .
C32 H32 0.9300 .
C33 C39 1.375(11) .
C34 C38 1.406(10) .
C35 H35 0.9300 .
C35 N1 1.286(10) .
C36 H36 0.9300 .
C37 C43 1.421(10) .
C37 N3 1.413(9) .
C41 H41 0.9300 .
C41 C43 1.372(10) .
C43 N4 1.406(9) .

loop_
_geom_hbond_atom_site_label_D
_geom_hbond_atom_site_label_H
_geom_hbond_atom_site_label_A
_geom_hbond_distance_DH
_geom_hbond_distance_HA
_geom_hbond_distance_DA
_geom_hbond_angle_DHA
O9 H9A Br4 0.87(9) 2.35(9) 3.215(6) 171(7)
O9 H9B Br2 0.86(10) 2.47(10) 3.259(6) 153(8)

loop_
_geom_torsion_atom_site_label_1
_geom_torsion_atom_site_label_2
_geom_torsion_atom_site_label_3
_geom_torsion_atom_site_label_4
_geom_torsion
_geom_torsion_site_symmetry_1
_geom_torsion_site_symmetry_4
Dy1 Zn1 O2 C7 178.7(6) . .
Dy1 Zn1 O1 C39 -151.0(6) . .
Dy1 Zn1 N1 C15 -142.4(4) . .
Dy1 Zn1 N1 C35 36.6(7) . .
Dy1 Zn1 N2 C6 141.2(4) . .
Dy1 Zn1 N2 C12 -48.6(6) . .
Dy1 Zn2 O5 C34 166.1(6) . .
Dy1 Zn2 O6 C29 168.1(6) . .
Dy1 Zn2 N4 C22 -28.5(7) . .
Dy1 Zn2 N4 C43 153.9(4) . .
Dy1 Zn2 N3 C31 27.8(7) . .
Dy1 Zn2 N3 C37 -153.8(4) . .
Dy1 O4 C23 C7 23.3(7) . .
Dy1 O4 C23 C27 -156.8(6) . .
Dy1 O8 C38 C44 -175.4(6) . .
Dy1 O8 C38 C34 3.9(7) . .
Dy1 O3 C33 C17 149.4(7) . .
Dy1 O3 C33 C39 -28.3(7) . .
Dy1 O7 C42 C25 176.5(6) . .
Dy1 O7 C42 C29 -2.7(7) . .
Dy1 O2 C7 C14 148.5(6) . .
Dy1 O2 C7 C23 -29.4(9) . .
Dy1 O5 C34 C13 164.1(5) . .
Dy1 O5 C34 C38 -11.7(9) . .
Dy1 O1 C39 C16 -141.8(6) . .
Dy1 O1 C39 C33 34.8(8) . .
Dy1 O6 C29 C40 -173.6(5) . .
Dy1 O6 C29 C42 3.4(8) . .
Zn1 Dy1 Zn2 Br2 119.1(3) . .
Zn1 Dy1 Zn2 O5 -132.8(3) . .
Zn1 Dy1 Zn2 O6 16.1(3) . .
Zn1 Dy1 Zn2 N4 -105.9(3) . .
Zn1 Dy1 Zn2 N3 -0.4(4) . .
Zn1 Dy1 O4 C8 171.2(6) . .
Zn1 Dy1 O4 C23 -41.2(4) . .
Zn1 Dy1 O8 C24 8.6(5) . .
Zn1 Dy1 O8 C38 172.0(4) . .
Zn1 Dy1 O3 C3 -173.5(5) . .
Zn1 Dy1 O3 C33 37.3(4) . .
Zn1 Dy1 O7 C1 34.2(6) . .
Zn1 Dy1 O7 C42 -165.7(5) . .
Zn1 Dy1 O2 C7 -178.7(7) . .
Zn1 Dy1 O5 Zn2 173.44(5) . .
Zn1 Dy1 O5 C34 7.2(6) . .
Zn1 Dy1 O1 C39 154.3(6) . .
Zn1 Dy1 O6 Zn2 -177.90(4) . .
Zn1 Dy1 O6 C29 14.2(6) . .
Zn1 O2 C7 C14 -30.0(9) . .
Zn1 O2 C7 C23 152.1(5) . .
Zn1 O1 C39 C16 6.3(10) . .
Zn1 O1 C39 C33 -177.1(5) . .
Zn2 Dy1 Zn1 Br1 137.2(2) . .
Zn2 Dy1 Zn1 O2 -136.6(3) . .
Zn2 Dy1 Zn1 O1 42.7(3) . .
Zn2 Dy1 Zn1 N1 -3.0(4) . .
Zn2 Dy1 Zn1 N2 -95.0(3) . .
Zn2 Dy1 O4 C8 -10.3(6) . .
Zn2 Dy1 O4 C23 137.3(4) . .
Zn2 Dy1 O8 C24 -167.7(5) . .
Zn2 Dy1 O8 C38 -4.3(4) . .
Zn2 Dy1 O3 C3 10.2(5) . .
Zn2 Dy1 O3 C33 -139.0(4) . .
Zn2 Dy1 O7 C1 -148.2(6) . .
Zn2 Dy1 O7 C42 11.8(5) . .
Zn2 Dy1 O2 Zn1 173.32(5) . .
Zn2 Dy1 O2 C7 -5.4(7) . .
Zn2 Dy1 O5 C34 -166.3(6) . .
Zn2 Dy1 O1 Zn1 -174.71(4) . .
Zn2 Dy1 O1 C39 -20.5(6) . .
Zn2 Dy1 O6 C29 -167.9(6) . .
Zn2 O5 C34 C13 0.9(10) . .
Zn2 O5 C34 C38 -174.9(5) . .
Zn2 O6 C29 C40 20.9(9) . .
Zn2 O6 C29 C42 -162.1(5) . .
Br1 Zn1 O2 Dy1 114.72(16) . .
Br1 Zn1 O2 C7 -66.5(5) . .
Br1 Zn1 O1 Dy1 -109.96(16) . .
Br1 Zn1 O1 C39 99.0(5) . .
Br1 Zn1 N1 C15 71.6(5) . .
Br1 Zn1 N1 C35 -109.4(6) . .
Br1 Zn1 N2 C6 -80.9(5) . .
Br1 Zn1 N2 C12 89.3(6) . .
Br2 Zn2 O5 Dy1 80.76(17) . .
Br2 Zn2 O5 C34 -113.2(5) . .
Br2 Zn2 O6 Dy1 -84.78(16) . .
Br2 Zn2 O6 C29 83.4(5) . .
Br2 Zn2 N4 C22 97.9(6) . .
Br2 Zn2 N4 C43 -79.6(5) . .
Br2 Zn2 N3 C31 -87.0(6) . .
Br2 Zn2 N3 C37 91.5(4) . .
Br3 Zn3 Br3 Zn3 0.0 3_666 3_666
Br4 Zn3 Br3 Zn3 117.98(10) . 3_666
Br5 Zn3 Br3 Zn3 -120.70(14) . 3_666
O4 Dy1 Zn1 Br1 -61.67(11) . .
O4 Dy1 Zn1 O2 24.6(2) . .
O4 Dy1 Zn1 O1 -156.2(2) . .
O4 Dy1 Zn1 N1 158.1(2) . .
O4 Dy1 Zn1 N2 66.1(2) . .
O4 Dy1 Zn2 Br2 -41.95(11) . .
O4 Dy1 Zn2 O5 66.1(2) . .
O4 Dy1 Zn2 O6 -144.9(2) . .
O4 Dy1 Zn2 N4 93.1(2) . .
O4 Dy1 Zn2 N3 -161.5(2) . .
O4 Dy1 O8 C24 101.1(5) . .
O4 Dy1 O8 C38 -95.5(4) . .
O4 Dy1 O3 C3 -74.0(6) . .
O4 Dy1 O3 C33 136.8(4) . .
O4 Dy1 O7 C1 -47.1(6) . .
O4 Dy1 O7 C42 113.0(5) . .
O4 Dy1 O2 Zn1 -151.6(3) . .
O4 Dy1 O2 C7 29.7(5) . .
O4 Dy1 O5 Zn2 -112.2(2) . .
O4 Dy1 O5 C34 81.5(5) . .
O4 Dy1 O1 Zn1 28.1(3) . .
O4 Dy1 O1 C39 -177.7(4) . .
O4 Dy1 O6 Zn2 42.2(3) . .
O4 Dy1 O6 C29 -125.7(5) . .
O4 C23 C27 C11 179.5(7) . .
O8 Dy1 Zn1 Br1 7.60(11) . .
O8 Dy1 Zn1 O2 93.8(2) . .
O8 Dy1 Zn1 O1 -86.9(2) . .
O8 Dy1 Zn1 N1 -132.6(2) . .
O8 Dy1 Zn1 N2 135.4(2) . .
O8 Dy1 Zn2 Br2 -111.74(11) . .
O8 Dy1 Zn2 O5 -3.7(2) . .
O8 Dy1 Zn2 O6 145.3(2) . .
O8 Dy1 Zn2 N4 23.3(2) . .
O8 Dy1 Zn2 N3 128.8(2) . .
O8 Dy1 O4 C8 87.4(6) . .
O8 Dy1 O4 C23 -124.9(5) . .
O8 Dy1 O3 C3 -90.4(5) . .
O8 Dy1 O3 C33 120.4(5) . .
O8 Dy1 O7 C1 85.4(7) . .
O8 Dy1 O7 C42 -114.6(5) . .
O8 Dy1 O2 Zn1 -83.7(2) . .
O8 Dy1 O2 C7 97.6(5) . .
O8 Dy1 O5 Zn2 175.9(3) . .
O8 Dy1 O5 C34 9.6(5) . .
O8 Dy1 O1 Zn1 89.3(2) . .
O8 Dy1 O1 C39 -116.4(5) . .
O8 Dy1 O6 Zn2 -43.9(3) . .
O8 Dy1 O6 C29 148.2(5) . .
O3 Dy1 Zn1 Br1 86.79(12) . .
O3 Dy1 Zn1 O2 173.0(3) . .
O3 Dy1 Zn1 O1 -7.8(2) . .
O3 Dy1 Zn1 N1 -53.4(2) . .
O3 Dy1 Zn1 N2 -145.4(2) . .
O3 Dy1 Zn2 Br2 170.00(12) . .
O3 Dy1 Zn2 O5 -82.0(2) . .
O3 Dy1 Zn2 O6 67.0(2) . .
O3 Dy1 Zn2 N4 -55.0(2) . .
O3 Dy1 Zn2 N3 50.5(2) . .
O3 Dy1 O4 C8 70.2(7) . .
O3 Dy1 O4 C23 -142.1(4) . .
O3 Dy1 O8 C24 -88.1(5) . .
O3 Dy1 O8 C38 75.3(4) . .
O3 Dy1 O7 C1 131.4(6) . .
O3 Dy1 O7 C42 -68.5(5) . .
O3 Dy1 O2 Zn1 -8.8(3) . .
O3 Dy1 O2 C7 172.5(5) . .
O3 Dy1 O5 Zn2 91.6(2) . .
O3 Dy1 O5 C34 -74.7(5) . .
O3 Dy1 O1 Zn1 171.2(3) . .
O3 Dy1 O1 C39 -34.5(5) . .
O3 Dy1 O6 Zn2 -104.5(2) . .
O3 Dy1 O6 C29 87.7(5) . .
O3 C33 C39 O1 -0.5(10) . .
O3 C33 C39 C16 176.2(6) . .
O7 Dy1 Zn1 Br1 167.72(13) . .
O7 Dy1 Zn1 O2 -106.1(3) . .
O7 Dy1 Zn1 O1 73.2(2) . .
O7 Dy1 Zn1 N1 27.5(3) . .
O7 Dy1 Zn1 N2 -64.5(2) . .
O7 Dy1 Zn2 Br2 88.99(12) . .
O7 Dy1 Zn2 O5 -163.0(2) . .
O7 Dy1 Zn2 O6 -14.0(2) . .
O7 Dy1 Zn2 N4 -136.0(2) . .
O7 Dy1 Zn2 N3 -30.5(2) . .
O7 Dy1 O4 C8 -112.6(6) . .
O7 Dy1 O4 C23 35.1(5) . .
O7 Dy1 O8 C24 -41.7(7) . .
O7 Dy1 O8 C38 121.7(5) . .
O7 Dy1 O3 C3 108.2(5) . .
O7 Dy1 O3 C33 -41.1(4) . .
O7 Dy1 O2 Zn1 70.8(2) . .
O7 Dy1 O2 C7 -107.9(5) . .
O7 Dy1 O5 Zn2 22.3(3) . .
O7 Dy1 O5 C34 -144.0(5) . .
O7 Dy1 O1 Zn1 -98.0(2) . .
O7 Dy1 O1 C39 56.3(5) . .
O7 Dy1 O6 Zn2 164.4(3) . .
O7 Dy1 O6 C29 -3.5(5) . .
O2 Dy1 Zn1 Br1 -86.2(2) . .
O2 Dy1 Zn1 O1 179.2(3) . .
O2 Dy1 Zn1 N1 133.6(3) . .
O2 Dy1 Zn1 N2 41.5(3) . .
O2 Dy1 Zn2 Br2 -11.7(3) . .
O2 Dy1 Zn2 O5 96.3(3) . .
O2 Dy1 Zn2 O6 -114.7(3) . .
O2 Dy1 Zn2 N4 123.3(3) . .
O2 Dy1 Zn2 N3 -131.2(3) . .
O2 Dy1 O4 C8 -173.9(6) . .
O2 Dy1 O4 C23 -26.3(4) . .
O2 Dy1 O8 C24 41.2(5) . .
O2 Dy1 O8 C38 -155.4(4) . .
O2 Dy1 O3 C3 -168.7(5) . .
O2 Dy1 O3 C33 42.0(5) . .
O2 Dy1 O7 C1 3.0(6) . .
O2 Dy1 O7 C42 163.0(5) . .
O2 Dy1 O5 Zn2 -133.2(2) . .
O2 Dy1 O5 C34 60.5(6) . .
O2 Dy1 O1 Zn1 -0.46(18) . .
O2 Dy1 O1 C39 153.8(5) . .
O2 Dy1 O6 Zn2 125.9(3) . .
O2 Dy1 O6 C29 -42.0(6) . .
O2 Zn1 O1 Dy1 0.49(19) . .
O2 Zn1 O1 C39 -150.5(6) . .
O2 Zn1 N1 C15 -101.3(5) . .
O2 Zn1 N1 C35 77.6(8) . .
O2 Zn1 N2 C6 165.0(5) . .
O2 Zn1 N2 C12 -24.8(6) . .
O2 C7 C14 C12 1.1(11) . .
O2 C7 C14 C21 -177.1(7) . .
O2 C7 C23 O4 -1.9(9) . .
O2 C7 C23 C27 178.1(7) . .
O5 Dy1 Zn1 Br1 9.8(2) . .
O5 Dy1 Zn1 O2 96.1(3) . .
O5 Dy1 Zn1 O1 -84.7(3) . .
O5 Dy1 Zn1 N1 -130.4(3) . .
O5 Dy1 Zn1 N2 137.6(3) . .
O5 Dy1 Zn2 Br2 -108.0(2) . .
O5 Dy1 Zn2 O6 149.0(3) . .
O5 Dy1 Zn2 N4 27.0(3) . .
O5 Dy1 Zn2 N3 132.4(3) . .
O5 Dy1 O4 C8 22.1(6) . .
O5 Dy1 O4 C23 169.7(4) . .
O5 Dy1 O8 C24 -170.1(5) . .
O5 Dy1 O8 C38 -6.7(4) . .
O5 Dy1 O3 C3 -25.5(5) . .
O5 Dy1 O3 C33 -174.7(5) . .
O5 Dy1 O7 C1 -160.9(6) . .
O5 Dy1 O7 C42 -0.9(5) . .
O5 Dy1 O2 Zn1 -127.7(2) . .
O5 Dy1 O2 C7 53.6(6) . .
O5 Dy1 O1 Zn1 134.1(2) . .
O5 Dy1 O1 C39 -71.7(5) . .
O5 Dy1 O6 Zn2 -18.89(18) . .
O5 Dy1 O6 C29 173.2(5) . .
O5 Zn2 O6 Dy1 19.96(18) . .
O5 Zn2 O6 C29 -171.9(5) . .
O5 Zn2 N4 C22 -11.5(6) . .
O5 Zn2 N4 C43 170.9(5) . .
O5 Zn2 N3 C31 82.3(7) . .
O5 Zn2 N3 C37 -99.3(5) . .
O5 C34 C38 O8 4.0(9) . .
O5 C34 C38 C44 -176.7(6) . .
O9 Dy1 Zn1 Br1 -127.24(14) . .
O9 Dy1 Zn1 O2 -41.0(3) . .
O9 Dy1 Zn1 O1 138.2(2) . .
O9 Dy1 Zn1 N1 92.6(3) . .
O9 Dy1 Zn1 N2 0.5(2) . .
O9 Dy1 Zn2 Br2 22.29(14) . .
O9 Dy1 Zn2 O5 130.3(2) . .
O9 Dy1 Zn2 O6 -80.7(2) . .
O9 Dy1 Zn2 N4 157.3(2) . .
O9 Dy1 Zn2 N3 -97.2(2) . .
O9 Dy1 O4 C8 -82.1(6) . .
O9 Dy1 O4 C23 65.5(4) . .
O9 Dy1 O8 C24 114.6(5) . .
O9 Dy1 O8 C38 -82.0(5) . .
O9 Dy1 O3 C3 64.2(6) . .
O9 Dy1 O3 C33 -85.1(5) . .
O9 Dy1 O7 C1 -76.8(6) . .
O9 Dy1 O7 C42 83.2(5) . .
O9 Dy1 O2 Zn1 140.1(2) . .
O9 Dy1 O2 C7 -38.6(5) . .
O9 Dy1 O5 Zn2 -48.2(2) . .
O9 Dy1 O5 C34 145.5(5) . .
O9 Dy1 O1 Zn1 -55.1(3) . .
O9 Dy1 O1 C39 99.1(5) . .
O9 Dy1 O6 Zn2 89.0(2) . .
O9 Dy1 O6 C29 -78.8(5) . .
O1 Dy1 Zn1 Br1 94.6(2) . .
O1 Dy1 Zn1 O2 -179.2(3) . .
O1 Dy1 Zn1 N1 -45.6(3) . .
O1 Dy1 Zn1 N2 -137.7(3) . .
O1 Dy1 Zn2 Br2 157.48(19) . .
O1 Dy1 Zn2 O5 -94.5(3) . .
O1 Dy1 Zn2 O6 54.5(3) . .
O1 Dy1 Zn2 N4 -67.5(3) . .
O1 Dy1 Zn2 N3 38.0(3) . .
O1 Dy1 O4 C8 156.0(6) . .
O1 Dy1 O4 C23 -56.4(5) . .
O1 Dy1 O8 C24 -25.6(5) . .
O1 Dy1 O8 C38 137.8(4) . .
O1 Dy1 O3 C3 -178.4(6) . .
O1 Dy1 O3 C33 32.4(4) . .
O1 Dy1 O7 C1 68.5(6) . .
O1 Dy1 O7 C42 -131.5(5) . .
O1 Dy1 O2 Zn1 0.47(19) . .
O1 Dy1 O2 C7 -178.2(6) . .
O1 Dy1 O5 Zn2 124.5(2) . .
O1 Dy1 O5 C34 -41.7(6) . .
O1 Dy1 O6 Zn2 -146.12(18) . .
O1 Dy1 O6 C29 46.0(5) . .
O1 Zn1 O2 Dy1 -0.5(2) . .
O1 Zn1 O2 C7 178.2(5) . .
O1 Zn1 N1 C15 -169.3(5) . .
O1 Zn1 N1 C35 9.7(7) . .
O1 Zn1 N2 C6 99.5(5) . .
O1 Zn1 N2 C12 -90.3(7) . .
O6 Dy1 Zn1 Br1 151.67(18) . .
O6 Dy1 Zn1 O2 -122.1(3) . .
O6 Dy1 Zn1 O1 57.1(3) . .
O6 Dy1 Zn1 N1 11.5(3) . .
O6 Dy1 Zn1 N2 -80.6(3) . .
O6 Dy1 Zn2 Br2 103.0(2) . .
O6 Dy1 Zn2 O5 -149.0(3) . .
O6 Dy1 Zn2 N4 -122.0(3) . .
O6 Dy1 Zn2 N3 -16.5(3) . .
O6 Dy1 O4 C8 -32.7(6) . .
O6 Dy1 O4 C23 115.0(4) . .
O6 Dy1 O8 C24 -144.4(5) . .
O6 Dy1 O8 C38 19.0(5) . .
O6 Dy1 O3 C3 43.8(5) . .
O6 Dy1 O3 C33 -105.5(5) . .
O6 Dy1 O7 C1 -157.0(6) . .
O6 Dy1 O7 C42 3.1(4) . .
O6 Dy1 O2 Zn1 104.6(3) . .
O6 Dy1 O2 C7 -74.1(6) . .
O6 Dy1 O5 Zn2 18.46(17) . .
O6 Dy1 O5 C34 -147.8(5) . .
O6 Dy1 O1 Zn1 -143.65(18) . .
O6 Dy1 O1 C39 10.6(5) . .
O6 Zn2 O5 Dy1 -20.00(19) . .
O6 Zn2 O5 C34 146.1(5) . .
O6 Zn2 N4 C22 -81.7(7) . .
O6 Zn2 N4 C43 100.7(5) . .
O6 Zn2 N3 C31 17.2(6) . .
O6 Zn2 N3 C37 -164.4(5) . .
O6 C29 C40 C19 179.2(6) . .
O6 C29 C40 C31 0.5(11) . .
O6 C29 C42 O7 -0.1(9) . .
O6 C29 C42 C25 -179.4(6) . .
C1 O7 C42 C25 -21.9(10) . .
C1 O7 C42 C29 158.8(7) . .
C2 C9 C17 C33 -2.0(14) . .
C2 C16 C35 N1 -179.3(8) . .
C2 C16 C39 O1 178.7(7) . .
C2 C16 C39 C33 2.2(11) . .
C3 O3 C33 C17 -2.5(11) . .
C3 O3 C33 C39 179.8(6) . .
C5 C41 C43 C37 0.2(11) . .
C5 C41 C43 N4 -177.5(7) . .
C6 C10 C18 C4 -2.1(13) . .
C6 C15 C20 C4 2.3(12) . .
C6 C15 N1 Zn1 25.6(8) . .
C6 C15 N1 C35 -153.4(7) . .
C7 C14 C21 C11 -1.2(12) . .
C7 C23 C27 C11 -0.6(12) . .
C8 O4 C23 C7 173.4(6) . .
C8 O4 C23 C27 -6.7(11) . .
C9 C2 C16 C35 173.3(9) . .
C9 C2 C16 C39 -2.9(14) . .
C9 C17 C33 O3 -176.1(8) . .
C9 C17 C33 C39 1.5(13) . .
C10 C6 C15 C20 -4.5(11) . .
C10 C6 C15 N1 178.0(7) . .
C10 C6 N2 Zn1 158.6(6) . .
C10 C6 N2 C12 -11.7(12) . .
C12 C14 C21 C11 -179.5(8) . .
C13 C22 N4 Zn2 7.2(11) . .
C13 C22 N4 C43 -175.4(7) . .
C13 C28 C30 C44 2.6(13) . .
C13 C34 C38 O8 -172.1(6) . .
C13 C34 C38 C44 7.2(10) . .
C14 C7 C23 O4 -179.9(6) . .
C14 C7 C23 C27 0.2(11) . .
C14 C12 N2 Zn1 7.9(11) . .
C14 C12 N2 C6 176.7(7) . .
C15 C6 C10 C18 4.3(11) . .
C15 C6 N2 Zn1 -18.9(8) . .
C15 C6 N2 C12 170.8(7) . .
C16 C2 C9 C17 2.9(15) . .
C16 C35 N1 Zn1 -5.2(12) . .
C16 C35 N1 C15 173.7(7) . .
C17 C33 C39 O1 -178.3(7) . .
C17 C33 C39 C16 -1.6(12) . .
C18 C4 C20 C15 0.0(13) . .
C20 C4 C18 C10 -0.1(14) . .
C20 C15 N1 Zn1 -151.9(6) . .
C20 C15 N1 C35 29.1(11) . .
C21 C11 C27 C23 0.2(13) . .
C22 C13 C28 C30 -171.2(7) . .
C22 C13 C34 O5 -10.1(12) . .
C22 C13 C34 C38 165.7(7) . .
C23 C7 C14 C12 178.9(7) . .
C23 C7 C14 C21 0.7(11) . .
C24 O8 C38 C44 -10.6(10) . .
C24 O8 C38 C34 168.7(6) . .
C26 C37 C43 C41 -2.1(10) . .
C26 C37 C43 N4 175.9(6) . .
C26 C37 N3 Zn2 -155.1(6) . .
C26 C37 N3 C31 23.4(11) . .
C27 C11 C21 C14 0.8(13) . .
C28 C13 C22 N4 177.7(7) . .
C28 C13 C34 O5 178.2(7) . .
C28 C13 C34 C38 -5.9(10) . .
C30 C44 C38 O8 175.7(7) . .
C30 C44 C38 C34 -3.5(11) . .
C32 C5 C41 C43 1.7(12) . .
C32 C26 C37 C43 2.0(11) . .
C32 C26 C37 N3 -179.8(6) . .
C34 C13 C22 N4 5.9(12) . .
C34 C13 C28 C30 1.2(12) . .
C35 C16 C39 O1 2.8(12) . .
C35 C16 C39 C33 -173.7(7) . .
C36 C19 C40 C29 -0.4(11) . .
C36 C19 C40 C31 178.4(7) . .
C36 C25 C42 O7 -179.0(7) . .
C36 C25 C42 C29 0.2(11) . .
C37 C26 C32 C5 -0.1(11) . .
C37 C43 N4 Zn2 -19.8(7) . .
C37 C43 N4 C22 162.4(6) . .
C38 C44 C30 C28 -1.5(12) . .
C39 C16 C35 N1 -3.5(14) . .
C40 C19 C36 C25 -1.6(12) . .
C40 C29 C42 O7 177.1(6) . .
C40 C29 C42 C25 -2.1(10) . .
C40 C31 N3 Zn2 -4.6(10) . .
C40 C31 N3 C37 177.1(6) . .
C41 C5 C32 C26 -1.8(12) . .
C41 C43 N4 Zn2 158.0(6) . .
C41 C43 N4 C22 -19.8(11) . .
C42 C25 C36 C19 1.7(12) . .
C42 C29 C40 C19 2.2(10) . .
C42 C29 C40 C31 -176.5(6) . .
C43 C37 N3 Zn2 23.2(7) . .
C43 C37 N3 C31 -158.3(6) . .
N1 Zn1 O2 Dy1 -72.7(4) . .
N1 Zn1 O2 C7 106.1(6) . .
N1 Zn1 O1 Dy1 140.8(2) . .
N1 Zn1 O1 C39 -10.3(6) . .
N1 Zn1 N2 C6 25.3(5) . .
N1 Zn1 N2 C12 -164.6(6) . .
N1 C15 C20 C4 179.7(7) . .
N4 Zn2 O5 Dy1 -158.6(2) . .
N4 Zn2 O5 C34 7.5(5) . .
N4 Zn2 O6 Dy1 94.9(3) . .
N4 Zn2 O6 C29 -97.0(5) . .
N4 Zn2 N3 C31 155.5(6) . .
N4 Zn2 N3 C37 -26.0(4) . .
N3 Zn2 O5 Dy1 -88.5(4) . .
N3 Zn2 O5 C34 77.6(6) . .
N3 Zn2 O6 Dy1 167.0(2) . .
N3 Zn2 O6 C29 -24.9(5) . .
N3 Zn2 N4 C22 -157.4(6) . .
N3 Zn2 N4 C43 25.0(4) . .
N3 C31 C40 C19 172.1(7) . .
N3 C31 C40 C29 -9.1(11) . .
N3 C37 C43 C41 179.5(6) . .
N3 C37 C43 N4 -2.5(9) . .
N2 Zn1 O2 Dy1 -143.7(3) . .
N2 Zn1 O2 C7 35.0(5) . .
N2 Zn1 O1 Dy1 69.5(4) . .
N2 Zn1 O1 C39 -81.5(6) . .
N2 Zn1 N1 C15 -27.4(5) . .
N2 Zn1 N1 C35 151.6(7) . .
N2 C6 C10 C18 -173.1(7) . .
N2 C6 C15 C20 173.2(7) . .
N2 C6 C15 N1 -4.4(10) . .
N2 C12 C14 C7 10.9(12) . .
N2 C12 C14 C21 -170.9(7) . .
